data_7027692
loop_
_publ_author_name
'Iveson, Peter B.'
'Drew, Michael G. B.'
'Hudson, Michael J.'
'Madic, Charles'

_publ_section_title
;
 Structural studies of lanthanide complexes with new hydrophobic
 malonamide solvent extraction agents&#x200A;&#x2020;
;
_journal_issue 20
_journal_name_full 'Journal of the Chemical Society, Dalton Transactions'
_journal_page_first 3605
_journal_paper_doi 10.1039/a905579g
_journal_year 1999
_chemical_formula_moiety Nd(L4)2(NO3)3
_chemical_formula_sum 'C42 H52 N7 Nd O15'
_chemical_formula_weight 1039.14
_chemical_name_systematic
; 
 ? 
;
_space_group_IT_number 14
_symmetry_cell_setting monoclinic
_symmetry_space_group_name_Hall '-P 2yn'
_symmetry_space_group_name_H-M 'P 1 21/n 1'
_atom_sites_solution_hydrogens geom
_atom_sites_solution_primary direct
_atom_sites_solution_secondary difmap
_audit_creation_method SHELXL-97
_cell_angle_alpha 90.00
_cell_angle_beta 97.730(10)
_cell_angle_gamma 90.00
_cell_formula_units_Z 8
_cell_length_a 27.76(3)
_cell_length_b 18.22(2)
_cell_length_c 19.12(2)
_cell_measurement_reflns_used all
_cell_measurement_temperature 293(2)
_cell_volume 9583(18)
_computing_cell_refinement XDS
_computing_data_collection 'XDS (Kabsch, 1991)'
_computing_data_reduction XDS
_computing_molecular_graphics PLATON(Spek,1994)
_computing_structure_refinement 'SHELXL-93 (Sheldrick, 1993)'
_computing_structure_solution 'SHELXS-86 (Sheldrick, 1990)'
_diffrn_ambient_temperature 293(2)
_diffrn_measurement_device 'Marresearch Image Plate'
_diffrn_measurement_method '95 frames at 2^o intervals, counting time 2 min.'
_diffrn_radiation_monochromator graphite
_diffrn_radiation_source 'fine-focus sealed tube'
_diffrn_radiation_type MoK\a
_diffrn_radiation_wavelength 0.71073
_diffrn_reflns_av_R_equivalents 0.0426
_diffrn_reflns_av_sigmaI/netI 0.0530
_diffrn_reflns_limit_h_max 33
_diffrn_reflns_limit_h_min -33
_diffrn_reflns_limit_k_max 20
_diffrn_reflns_limit_k_min 0
_diffrn_reflns_limit_l_max 23
_diffrn_reflns_limit_l_min -23
_diffrn_reflns_number 33036
_diffrn_reflns_theta_max 25.90
_diffrn_reflns_theta_min 2.48
_diffrn_standards_number n/a
_exptl_absorpt_coefficient_mu 1.156
_exptl_absorpt_correction_T_max 1.00
_exptl_absorpt_correction_T_min 0.60
_exptl_absorpt_correction_type 'DIFABS(Walker and Stuart, 1983)'
_exptl_crystal_density_diffrn 1.442
_exptl_crystal_density_method 'not measured'
_exptl_crystal_F_000 4268
_exptl_crystal_size_max 0.35
_exptl_crystal_size_mid 0.30
_exptl_crystal_size_min 0.25
_refine_diff_density_max 1.842
_refine_diff_density_min -1.659
_refine_diff_density_rms 0.101
_refine_ls_extinction_method none
_refine_ls_goodness_of_fit_ref 1.040
_refine_ls_hydrogen_treatment mixed
_refine_ls_matrix_type full
_refine_ls_number_parameters 1183
_refine_ls_number_reflns 17449
_refine_ls_number_restraints 0
_refine_ls_restrained_S_all 1.040
_refine_ls_R_factor_all 0.1254
_refine_ls_R_factor_gt 0.0709
_refine_ls_shift/su_max 0.164
_refine_ls_shift/su_mean 0.002
_refine_ls_structure_factor_coef Fsqd
_refine_ls_weighting_details 'w=1/[\s^2^(Fo^2^)+(0.0933P)^2^+23.5002P] where P=(Fo^2^+2Fc^2^)/3'
_refine_ls_weighting_scheme calc
_refine_ls_wR_factor_gt 0.1716
_refine_ls_wR_factor_ref 0.2022
_reflns_number_gt 10787
_reflns_number_total 17449
_reflns_threshold_expression >2sigma(I)
_cod_data_source_file 905579Gsup1.cif
_cod_data_source_block 2
_cod_depositor_comments
;
The following automatic conversions were performed:

'_refine_ls_weighting_scheme' value 'calc
w=1/[\s^2^(Fo^2^)+(0.0933P)^2^+23.5002P] where P=(Fo^2^+2Fc^2^)/3'
was changed to 'calc'. New tag '_refine_ls_weighting_details' was
created. The value of the new tag was set to
'w=1/[\s^2^(Fo^2^)+(0.0933P)^2^+23.5002P] where P=(Fo^2^+2Fc^2^)/3'.

Automatic conversion script
Id: cif_fix_values 3143 2015-03-26 13:38:13Z robertas 
;
_cod_original_cell_volume 9583(19)
_cod_original_sg_symbol_H-M P21/n
_cod_database_code 7027692

loop_
_symmetry_equiv_pos_as_xyz
'x, y, z'
'-x+1/2, y+1/2, -z+1/2'
'-x, -y, -z'
'x-1/2, -y-1/2, z-1/2'

loop_
_atom_site_label
_atom_site_type_symbol
_atom_site_fract_x
_atom_site_fract_y
_atom_site_fract_z
_atom_site_U_iso_or_equiv
_atom_site_adp_type
_atom_site_occupancy
_atom_site_calc_flag
_atom_site_refinement_flags
Nd1 Nd 0.246484(13) 0.822126(19) 0.24846(2) 0.04027(13) Uani 1 d .
O51A O 0.31990(18) 0.7807(3) 0.3384(3) 0.0568(13) Uani 1 d .
N53A N 0.3459(2) 0.7599(3) 0.2937(4) 0.0551(16) Uani 1 d .
O52A O 0.32593(19) 0.7576(3) 0.2287(3) 0.0585(14) Uani 1 d .
O54A O 0.3886(2) 0.7418(4) 0.3086(4) 0.096(2) Uani 1 d .
O61A O 0.2256(2) 0.7080(3) 0.1735(3) 0.0672(15) Uani 1 d .
N63A N 0.2270(2) 0.6625(4) 0.2241(5) 0.064(2) Uani 1 d .
O62A O 0.2371(2) 0.6893(3) 0.2855(4) 0.0720(17) Uani 1 d .
O64A O 0.2183(3) 0.5970(4) 0.2128(5) 0.110(3) Uani 1 d .
N73A N 0.1384(2) 0.8214(4) 0.1883(4) 0.0609(18) Uani 1 d .
O71A O 0.1540(2) 0.7996(3) 0.2499(3) 0.0660(15) Uani 1 d .
O72A O 0.17023(18) 0.8439(3) 0.1521(3) 0.0652(15) Uani 1 d .
O74A O 0.0959(2) 0.8209(5) 0.1665(4) 0.122(3) Uani 1 d .
O1A O 0.26673(15) 0.8667(3) 0.1362(2) 0.0430(11) Uani 1 d .
C2A C 0.3084(2) 0.8813(3) 0.1229(3) 0.0350(14) Uani 1 d .
C3A C 0.3339(2) 0.9522(4) 0.1528(4) 0.0416(15) Uani 1 d .
H3A H 0.3656 0.9574 0.1360 0.050 Uiso 1 calc R
C4A C 0.3404(2) 0.9501(3) 0.2333(4) 0.0396(15) Uani 1 d .
O5A O 0.31410(18) 0.9132(3) 0.2661(3) 0.0514(12) Uani 1 d .
C31A C 0.3006(3) 1.0178(4) 0.1268(5) 0.058(2) Uani 1 d .
H31A H 0.2676 1.0072 0.1352 0.069 Uiso 1 calc R
H31B H 0.3114 1.0613 0.1536 0.069 Uiso 1 calc R
C32A C 0.3010(3) 1.0324(5) 0.0505(5) 0.068(2) Uani 1 d .
H32A H 0.2919 0.9884 0.0233 0.081 Uiso 1 calc R
H32B H 0.2779 1.0708 0.0347 0.081 Uiso 1 calc R
O33A O 0.3481(2) 1.0540(3) 0.0411(3) 0.0731(18) Uani 1 d .
C34A C 0.3555(5) 1.0604(6) -0.0296(6) 0.091(3) Uani 1 d .
H34A H 0.3355 1.0998 -0.0519 0.109 Uiso 1 calc R
H34B H 0.3460 1.0152 -0.0544 0.109 Uiso 1 calc R
C35A C 0.4066(5) 1.0757(7) -0.0337(7) 0.120(5) Uani 1 d .
H35A H 0.4155 1.1216 -0.0108 0.144 Uiso 1 calc R
H35B H 0.4117 1.0785 -0.0823 0.144 Uiso 1 calc R
H35C C 0.4263 1.0371 -0.0107 0.144 Uiso 1 calc R
N21A N 0.3756(2) 0.9924(3) 0.2684(3) 0.0521(15) Uani 1 d .
C22A C 0.3791(4) 0.9951(5) 0.3463(5) 0.082(3) Uani 1 d .
H22A H 0.4122 1.0046 0.3661 0.099 Uiso 1 calc R
H22B H 0.3689 0.9490 0.3636 0.099 Uiso 1 calc R
H22C H 0.3586 1.0335 0.3598 0.099 Uiso 1 calc R
C23A C 0.4077(2) 1.0398(4) 0.2362(4) 0.0470(17) Uani 1 d .
C24A C 0.4454(3) 1.0113(5) 0.2061(5) 0.067(2) Uani 1 d .
H24A H 0.4497 0.9607 0.2052 0.081 Uiso 1 calc R
C25A C 0.4776(3) 1.0569(6) 0.1766(6) 0.085(3) Uani 1 d .
H25A H 0.5024 1.0374 0.1541 0.102 Uiso 1 calc R
C26A C 0.4718(4) 1.1313(6) 0.1816(6) 0.093(3) Uani 1 d .
H26A H 0.4931 1.1627 0.1626 0.112 Uiso 1 calc R
C27A C 0.4349(4) 1.1602(5) 0.2142(6) 0.082(3) Uani 1 d .
H27A H 0.4320 1.2108 0.2186 0.098 Uiso 1 calc R
C28A C 0.4023(3) 1.1143(4) 0.2406(5) 0.063(2) Uani 1 d .
H28A H 0.3767 1.1338 0.2612 0.075 Uiso 1 calc R
N11A N 0.33167(18) 0.8373(3) 0.0828(3) 0.0398(13) Uani 1 d .
C12A C 0.3063(3) 0.7708(5) 0.0525(5) 0.084(3) Uani 1 d .
H12A H 0.3192 0.7284 0.0783 0.101 Uiso 1 calc R
H12B H 0.3112 0.7660 0.0039 0.101 Uiso 1 calc R
H12C H 0.2722 0.7749 0.0555 0.101 Uiso 1 calc R
C13A C 0.3814(3) 0.8436(4) 0.0708(4) 0.070(2) Uani 1 d .
C14A C 0.3935(3) 0.8625(5) 0.0053(5) 0.076(3) Uani 1 d .
H14A H 0.3694 0.8765 -0.0308 0.091 Uiso 1 calc R
C15A C 0.4406(4) 0.8605(7) -0.0061(6) 0.107(4) Uani 1 d .
H15A H 0.4489 0.8725 -0.0502 0.128 Uiso 1 calc R
C16A C 0.4764(4) 0.8404(8) 0.0481(8) 0.114(5) Uani 1 d .
H16A H 0.5087 0.8400 0.0403 0.137 Uiso 1 calc R
C17A C 0.4650(3) 0.8214(5) 0.1121(7) 0.084(3) Uani 1 d .
H17A H 0.4896 0.8070 0.1473 0.101 Uiso 1 calc R
C18A C 0.4180(3) 0.8230(4) 0.1260(5) 0.061(2) Uani 1 d .
H18A H 0.4104 0.8109 0.1705 0.073 Uiso 1 calc R
O1B O 0.2125(2) 0.9436(3) 0.2675(3) 0.0573(14) Uani 1 d .
C2B C 0.1771(3) 0.9621(4) 0.2960(4) 0.0503(19) Uani 1 d .
C3B C 0.1763(3) 0.9445(4) 0.3742(4) 0.0465(17) Uani 1 d .
H3B H 0.1448 0.9576 0.3887 0.056 Uiso 1 calc R
C4B C 0.1866(2) 0.8623(4) 0.3852(4) 0.0470(17) Uani 1 d .
O5B O 0.22441(17) 0.8343(3) 0.3684(3) 0.0509(12) Uani 1 d .
C31B C 0.2184(3) 0.9867(4) 0.4190(5) 0.062(2) Uani 1 d .
H31C H 0.2210 0.9701 0.4675 0.074 Uiso 1 calc R
H31D H 0.2488 0.9750 0.4015 0.074 Uiso 1 calc R
C32B C 0.2113(3) 1.0684(4) 0.4169(6) 0.073(3) Uani 1 d .
H32C H 0.2379 1.0917 0.4470 0.087 Uiso 1 calc R
H32D H 0.2119 1.0858 0.3691 0.087 Uiso 1 calc R
O33B O 0.1658(2) 1.0893(3) 0.4401(3) 0.0704(17) Uani 1 d .
C34B C 0.1640(4) 1.0921(5) 0.5123(6) 0.084(3) Uani 1 d .
H34C H 0.1890 1.1247 0.5348 0.101 Uiso 1 calc R
H34D H 0.1695 1.0436 0.5327 0.101 Uiso 1 calc R
C35B C 0.1143(5) 1.1198(6) 0.5236(6) 0.116(5) Uani 1 d .
H35D H 0.1111 1.1175 0.5730 0.140 Uiso 1 calc R
H35E H 0.0897 1.0898 0.4975 0.140 Uiso 1 calc R
H35F H 0.1105 1.1697 0.5076 0.140 Uiso 1 calc R
N11B N 0.1422(2) 1.0031(4) 0.2620(4) 0.066(2) Uani 1 d .
C12B C 0.1488(5) 1.0299(6) 0.1892(6) 0.114(5) Uani 1 d .
H12D H 0.1410 1.0812 0.1853 0.137 Uiso 1 calc R
H12E H 0.1277 1.0030 0.1545 0.137 Uiso 1 calc R
H12F H 0.1820 1.0227 0.1816 0.137 Uiso 1 calc R
C13B C 0.0968(3) 1.0230(5) 0.2861(5) 0.064(2) Uani 1 d .
C14B C 0.0881(4) 1.0933(5) 0.3059(5) 0.080(3) Uani 1 d .
H14B H 0.1120 1.1290 0.3058 0.095 Uiso 1 calc R
C15B C 0.0439(5) 1.1110(8) 0.3259(7) 0.110(4) Uani 1 d .
H15B H 0.0384 1.1583 0.3415 0.132 Uiso 1 calc R
C16B C 0.0074(5) 1.0592(9) 0.3230(6) 0.114(5) Uani 1 d .
H16B H -0.0230 1.0722 0.3343 0.137 Uiso 1 calc R
C17B C 0.0163(4) 0.9875(7) 0.3031(7) 0.104(4) Uani 1 d .
H17B H -0.0079 0.9520 0.3015 0.125 Uiso 1 calc R
C18B C 0.0613(3) 0.9702(6) 0.2860(5) 0.080(3) Uani 1 d .
H18B H 0.0679 0.9222 0.2740 0.096 Uiso 1 calc R
N21B N 0.1556(2) 0.8217(3) 0.4174(3) 0.0433(14) Uani 1 d .
C22B C 0.1651(3) 0.7417(4) 0.4256(5) 0.069(2) Uani 1 d .
H22D H 0.1704 0.7294 0.4749 0.083 Uiso 1 calc R
H22E H 0.1934 0.7291 0.4044 0.083 Uiso 1 calc R
H22F H 0.1376 0.7148 0.4029 0.083 Uiso 1 calc R
C23B C 0.1126(3) 0.8485(4) 0.4430(4) 0.0504(18) Uani 1 d .
C24B C 0.1168(3) 0.8948(4) 0.5024(4) 0.064(2) Uani 1 d .
H24B H 0.1473 0.9082 0.5249 0.077 Uiso 1 calc R
C25B C 0.0753(5) 0.9204(5) 0.5272(6) 0.088(3) Uani 1 d .
H25B H 0.0779 0.9530 0.5649 0.106 Uiso 1 calc R
C26B C 0.0316(4) 0.8981(7) 0.4971(7) 0.100(4) Uani 1 d .
H26B H 0.0040 0.9148 0.5148 0.120 Uiso 1 calc R
C27B C 0.0262(4) 0.8504(8) 0.4396(7) 0.106(4) Uani 1 d .
H27B H -0.0043 0.8345 0.4193 0.127 Uiso 1 calc R
C28B C 0.0679(4) 0.8273(6) 0.4139(7) 0.096(4) Uani 1 d .
H28B H 0.0649 0.7961 0.3751 0.115 Uiso 1 calc R
Nd2 Nd 0.245731(13) 0.935744(19) 0.74875(2) 0.04071(13) Uani 1 d .
N53C N 0.3536(2) 0.9325(4) 0.8033(5) 0.0642(19) Uani 1 d .
O51C O 0.33816(18) 0.9558(3) 0.7455(3) 0.0628(14) Uani 1 d .
O52C O 0.32232(18) 0.9096(3) 0.8430(3) 0.0602(14) Uani 1 d .
O54C O 0.3972(2) 0.9285(5) 0.8269(4) 0.108(3) Uani 1 d .
O51C O 0.3376(2) 0.9565(3) 0.7443(3) 0.0628(14) Uani 1 d .
O62C O 0.17405(19) 0.9820(3) 0.6590(3) 0.0592(14) Uani 1 d .
N63C N 0.1470(2) 1.0031(4) 0.7021(4) 0.0627(18) Uani 1 d .
O61C O 0.16605(19) 1.0007(3) 0.7671(3) 0.0625(15) Uani 1 d .
O64C O 0.1058(2) 1.0243(5) 0.6858(4) 0.100(2) Uani 1 d .
O71C O 0.2688(2) 1.0474(3) 0.8261(3) 0.0633(14) Uani 1 d .
O72C O 0.2854(3) 1.1552(3) 0.7916(4) 0.098(2) Uani 1 d .
N73C N 0.2720(3) 1.0925(4) 0.7776(4) 0.0602(18) Uani 1 d .
O74C O 0.2595(2) 1.0701(3) 0.7156(3) 0.0650(16) Uani 1 d .
O1C O 0.17763(18) 0.8465(3) 0.7277(3) 0.0516(12) Uani 1 d .
C2C C 0.1507(2) 0.8070(4) 0.7606(4) 0.0423(16) Uani 1 d .
C3C C 0.1582(2) 0.8035(4) 0.8411(4) 0.0425(16) Uani 1 d .
H3C H 0.1267 0.7960 0.8578 0.051 Uiso 1 calc R
C4C C 0.1804(2) 0.8752(4) 0.8715(4) 0.0411(16) Uani 1 d .
O5C O 0.22284(16) 0.8909(3) 0.8602(3) 0.0501(12) Uani 1 d .
C31C C 0.1920(3) 0.7381(4) 0.8649(4) 0.0516(18) Uani 1 d .
H31E H 0.1806 0.6947 0.8383 0.062 Uiso 1 calc R
H31F H 0.2246 0.7489 0.8548 0.062 Uiso 1 calc R
C32C C 0.1934(3) 0.7232(4) 0.9417(4) 0.062(2) Uani 1 d .
H32E H 0.2176 0.6859 0.9566 0.074 Uiso 1 calc R
H32F H 0.2021 0.7675 0.9686 0.074 Uiso 1 calc R
O33C O 0.1470(2) 0.6988(3) 0.9535(3) 0.0610(14) Uani 1 d .
C34C C 0.1421(5) 0.6901(6) 1.0259(5) 0.089(3) Uani 1 d .
H34E H 0.1500 0.7358 1.0508 0.107 Uiso 1 calc R
H34F H 0.1645 0.6527 1.0466 0.107 Uiso 1 calc R
C35C C 0.0913(5) 0.6683(7) 1.0328(7) 0.113(4) Uani 1 d .
H35G H 0.0887 0.6579 1.0813 0.136 Uiso 1 calc R
H35H H 0.0828 0.6253 1.0047 0.136 Uiso 1 calc R
H35I H 0.0696 0.7076 1.0166 0.136 Uiso 1 calc R
N11C N 0.1168(2) 0.7651(3) 0.7239(3) 0.0509(15) Uani 1 d .
C12C C 0.1138(3) 0.7628(5) 0.6470(4) 0.075(3) Uani 1 d .
H12G H 0.1213 0.8104 0.6297 0.090 Uiso 1 calc R
H12H H 0.0815 0.7490 0.6269 0.090 Uiso 1 calc R
H12I H 0.1366 0.7275 0.6338 0.090 Uiso 1 calc R
C13C C 0.0843(3) 0.7180(4) 0.7560(4) 0.0479(18) Uani 1 d .
C14C C 0.0459(3) 0.7454(5) 0.7834(5) 0.071(2) Uani 1 d .
H14C H 0.0405 0.7958 0.7824 0.085 Uiso 1 calc R
C15C C 0.0137(4) 0.6985(8) 0.8137(6) 0.095(4) Uani 1 d .
H15C H -0.0120 0.7171 0.8349 0.114 Uiso 1 calc R
C16C C 0.0220(5) 0.6235(8) 0.8104(6) 0.099(4) Uani 1 d .
H16C H 0.0012 0.5915 0.8296 0.119 Uiso 1 calc R
C17C C 0.0598(4) 0.5954(6) 0.7798(6) 0.089(3) Uani 1 d .
H17C H 0.0641 0.5449 0.7773 0.107 Uiso 1 calc R
C18C C 0.0916(3) 0.6422(4) 0.7529(5) 0.066(2) Uani 1 d .
H18C H 0.1177 0.6236 0.7328 0.079 Uiso 1 calc R
N21C N 0.1559(2) 0.9176(3) 0.9112(3) 0.0538(16) Uani 1 d .
C22C C 0.1803(4) 0.9846(5) 0.9419(5) 0.087(3) Uani 1 d .
H22G H 0.1832 0.9822 0.9925 0.105 Uiso 1 calc R
H22H H 0.1615 1.0269 0.9255 0.105 Uiso 1 calc R
H22I H 0.2121 0.9882 0.9277 0.105 Uiso 1 calc R
C23C C 0.1074(3) 0.9077(4) 0.9206(4) 0.0517(18) Uani 1 d .
C24C C 0.0709(3) 0.9282(5) 0.8668(5) 0.071(3) Uani 1 d .
H24C H 0.0791 0.9448 0.8239 0.085 Uiso 1 calc R
C25C C 0.0227(4) 0.9240(6) 0.8771(7) 0.100(4) Uani 1 d .
H25C H -0.0017 0.9380 0.8413 0.120 Uiso 1 calc R
C26C C 0.0110(4) 0.8995(9) 0.9396(9) 0.131(5) Uani 1 d .
H26C H -0.0214 0.8959 0.9464 0.157 Uiso 1 calc R
C27C C 0.0474(5) 0.8796(9) 0.9935(8) 0.138(6) Uani 1 d .
H27C H 0.0392 0.8634 1.0365 0.166 Uiso 1 calc R
C28C C 0.0952(4) 0.8837(6) 0.9833(6) 0.095(4) Uani 1 d .
H28C H 0.1194 0.8700 1.0194 0.114 Uiso 1 calc R
O1D O 0.2788(2) 0.8153(3) 0.7281(3) 0.0585(14) Uani 1 d .
C2D C 0.3127(3) 0.7956(4) 0.6980(4) 0.0483(17) Uani 1 d .
C3D C 0.3127(3) 0.8163(3) 0.6196(4) 0.0465(18) Uani 1 d .
H3D H 0.3441 0.8036 0.6048 0.056 Uiso 1 calc R
C4D C 0.3035(3) 0.8985(4) 0.6098(4) 0.0454(17) Uani 1 d .
N21D N 0.3331(2) 0.9404(3) 0.5774(3) 0.0478(15) Uani 1 d .
O5D O 0.26522(18) 0.9253(3) 0.6278(3) 0.0505(12) Uani 1 d .
C31D C 0.2714(3) 0.7752(4) 0.5731(4) 0.056(2) Uani 1 d .
H31G H 0.2407 0.7862 0.5897 0.068 Uiso 1 calc R
H31H H 0.2695 0.7928 0.5249 0.068 Uiso 1 calc R
C32D C 0.2789(3) 0.6937(5) 0.5739(5) 0.070(3) Uani 1 d .
H32G H 0.2767 0.6756 0.6210 0.084 Uiso 1 calc R
H32H H 0.2528 0.6712 0.5421 0.084 Uiso 1 calc R
O33D O 0.3239(3) 0.6713(3) 0.5539(4) 0.083(2) Uani 1 d .
C34D C 0.3271(4) 0.6714(6) 0.4818(6) 0.089(3) Uani 1 d .
H34G H 0.3193 0.7198 0.4623 0.107 Uiso 1 calc R
H34H H 0.3040 0.6367 0.4579 0.107 Uiso 1 calc R
C35D C 0.3782(5) 0.6504(7) 0.4703(7) 0.115(4) Uani 1 d .
H35J H 0.3817 0.6562 0.4214 0.137 Uiso 1 calc R
H35K H 0.3841 0.6001 0.4840 0.137 Uiso 1 calc R
H35L H 0.4011 0.6814 0.4984 0.137 Uiso 1 calc R
C22D C 0.3239(4) 1.0200(4) 0.5725(5) 0.073(3) Uani 1 d .
H22J H 0.3259 1.0363 0.5253 0.088 Uiso 1 calc R
H22K H 0.3477 1.0453 0.6049 0.088 Uiso 1 calc R
H22L H 0.2920 1.0301 0.5843 0.088 Uiso 1 calc R
C23D C 0.3763(3) 0.9157(4) 0.5518(5) 0.058(2) Uani 1 d .
C24D C 0.3734(3) 0.8702(4) 0.4925(4) 0.058(2) Uani 1 d .
H24D H 0.3430 0.8551 0.4708 0.070 Uiso 1 calc R
C25D C 0.4145(4) 0.8471(6) 0.4656(6) 0.085(3) Uani 1 d .
H25D H 0.4119 0.8148 0.4275 0.101 Uiso 1 calc R
C26D C 0.4583(5) 0.8717(8) 0.4950(8) 0.118(5) Uani 1 d .
H26D H 0.4861 0.8559 0.4772 0.142 Uiso 1 calc R
C27D C 0.4625(5) 0.9190(9) 0.5500(9) 0.133(6) Uani 1 d .
H27D H 0.4928 0.9376 0.5680 0.160 Uiso 1 calc R
C28D C 0.4208(4) 0.9401(7) 0.5800(8) 0.119(5) Uani 1 d .
H28D H 0.4239 0.9708 0.6192 0.143 Uiso 1 calc R
N11D N 0.3480(2) 0.7537(3) 0.7288(4) 0.0600(18) Uani 1 d .
C13D C 0.3917(3) 0.7319(5) 0.7018(5) 0.070(2) Uani 1 d .
C12D C 0.3431(4) 0.7256(6) 0.8005(5) 0.101(4) Uani 1 d .
H12J H 0.3569 0.6773 0.8061 0.121 Uiso 1 calc R
H12K H 0.3093 0.7235 0.8064 0.121 Uiso 1 calc R
H12L H 0.3599 0.7577 0.8354 0.121 Uiso 1 calc R
C14D C 0.3988(4) 0.6598(6) 0.6871(6) 0.090(3) Uani 1 d .
H14D H 0.3750 0.6249 0.6920 0.108 Uiso 1 calc R
C15D C 0.4425(7) 0.6399(10) 0.6644(8) 0.147(7) Uani 1 d .
H15D H 0.4481 0.5909 0.6542 0.177 Uiso 1 calc R
C16D C 0.4776(6) 0.6914(15) 0.6569(11) 0.176(12) Uani 1 d .
H16D H 0.5071 0.6770 0.6431 0.211 Uiso 1 calc R
C17D C 0.4692(5) 0.7635(12) 0.6696(8) 0.150(7) Uani 1 d .
H17D H 0.4921 0.7989 0.6619 0.181 Uiso 1 calc R
C18D C 0.4260(4) 0.7840(7) 0.6944(6) 0.102(4) Uani 1 d .
H18D H 0.4207 0.8327 0.7057 0.122 Uiso 1 calc R

loop_
_atom_site_aniso_label
_atom_site_aniso_U_11
_atom_site_aniso_U_22
_atom_site_aniso_U_33
_atom_site_aniso_U_23
_atom_site_aniso_U_13
_atom_site_aniso_U_12
Nd1 0.0397(2) 0.0391(2) 0.0434(3) 0.00199(16) 0.01066(18) -0.00081(14)
O51A 0.052(3) 0.072(4) 0.048(3) 0.012(3) 0.010(3) 0.008(3)
N53A 0.045(4) 0.053(4) 0.066(5) 0.011(3) 0.005(3) 0.011(3)
O52A 0.053(3) 0.068(4) 0.054(4) 0.000(3) 0.003(3) 0.011(2)
O54A 0.057(4) 0.149(7) 0.078(5) -0.001(4) -0.005(3) 0.032(4)
O61A 0.076(4) 0.052(4) 0.075(4) -0.010(3) 0.012(3) -0.009(3)
N63A 0.062(4) 0.040(4) 0.097(7) -0.011(4) 0.036(4) -0.012(3)
O62A 0.089(5) 0.054(4) 0.077(5) 0.000(3) 0.022(4) -0.003(3)
O64A 0.133(7) 0.050(4) 0.157(8) -0.028(4) 0.060(6) -0.035(4)
N73A 0.032(3) 0.088(5) 0.060(5) -0.006(4) -0.001(3) 0.002(3)
O71A 0.052(3) 0.089(4) 0.058(4) 0.008(3) 0.011(3) -0.012(3)
O72A 0.038(3) 0.100(4) 0.057(4) 0.008(3) 0.005(3) 0.001(3)
O74A 0.043(4) 0.210(10) 0.106(7) 0.004(6) -0.010(4) -0.007(4)
O1A 0.029(2) 0.062(3) 0.038(3) 0.004(2) 0.0037(19) -0.0031(19)
C2A 0.032(3) 0.042(4) 0.030(4) 0.010(3) 0.000(3) 0.005(3)
C3A 0.044(4) 0.037(4) 0.045(4) 0.001(3) 0.010(3) 0.001(3)
C4A 0.040(4) 0.028(3) 0.052(5) -0.001(3) 0.009(3) 0.003(3)
O5A 0.062(3) 0.046(3) 0.048(3) 0.002(2) 0.016(3) -0.005(2)
C31A 0.048(4) 0.040(4) 0.085(7) 0.008(4) 0.007(4) 0.008(3)
C32A 0.069(6) 0.053(5) 0.075(7) 0.022(4) -0.011(5) -0.001(4)
O33A 0.086(4) 0.081(4) 0.049(4) 0.021(3) 0.000(3) -0.026(3)
C34A 0.133(10) 0.077(7) 0.062(7) 0.015(5) 0.009(7) -0.013(6)
C35A 0.126(11) 0.134(11) 0.108(11) 0.006(8) 0.041(9) -0.027(8)
N21A 0.064(4) 0.049(4) 0.043(4) 0.002(3) 0.004(3) -0.014(3)
C22A 0.098(7) 0.083(7) 0.064(7) -0.007(5) 0.004(5) -0.036(5)
C23A 0.040(4) 0.048(4) 0.052(5) 0.010(3) 0.002(3) -0.010(3)
C24A 0.057(5) 0.065(6) 0.077(7) -0.001(4) -0.004(4) -0.003(4)
C25A 0.045(5) 0.105(9) 0.107(9) -0.002(6) 0.017(5) -0.011(5)
C26A 0.095(8) 0.095(9) 0.094(9) 0.006(6) 0.030(7) -0.047(6)
C27A 0.094(7) 0.054(6) 0.097(8) 0.014(5) 0.012(6) -0.022(5)
C28A 0.058(5) 0.052(5) 0.078(6) 0.006(4) 0.008(4) -0.009(4)
N11A 0.033(3) 0.045(3) 0.042(4) -0.010(3) 0.008(2) 0.000(2)
C12A 0.076(6) 0.082(7) 0.096(8) -0.052(6) 0.017(5) -0.021(5)
C13A 0.062(4) 0.058(4) 0.093(6) -0.007(4) 0.020(4) 0.006(3)
C14A 0.081(6) 0.115(8) 0.037(5) 0.022(5) 0.027(4) 0.015(5)
C15A 0.092(8) 0.163(12) 0.075(8) 0.026(8) 0.048(7) 0.025(8)
C16A 0.074(8) 0.142(11) 0.141(13) 0.005(9) 0.067(9) -0.002(7)
C17A 0.035(4) 0.103(8) 0.114(10) 0.003(6) 0.004(5) 0.019(4)
C18A 0.052(5) 0.067(6) 0.059(6) 0.006(4) -0.004(4) 0.010(4)
O1B 0.069(4) 0.044(3) 0.064(4) 0.016(2) 0.026(3) 0.005(2)
C2B 0.052(4) 0.034(4) 0.071(6) 0.011(3) 0.028(4) 0.001(3)
C3B 0.051(4) 0.035(4) 0.054(5) 0.000(3) 0.012(3) -0.003(3)
C4B 0.037(4) 0.048(4) 0.055(5) -0.014(3) 0.003(3) -0.005(3)
O5B 0.048(3) 0.059(3) 0.046(3) 0.000(2) 0.009(2) 0.010(2)
C31B 0.051(5) 0.064(5) 0.069(6) -0.013(4) 0.002(4) 0.000(4)
C32B 0.073(6) 0.060(6) 0.087(8) -0.011(4) 0.018(5) -0.006(4)
O33B 0.088(4) 0.055(4) 0.066(4) -0.019(3) 0.004(3) 0.006(3)
C34B 0.114(9) 0.063(6) 0.076(8) -0.012(5) 0.012(6) -0.012(5)
C35B 0.168(13) 0.099(9) 0.099(10) -0.014(7) 0.080(9) -0.007(8)
N11B 0.067(4) 0.056(4) 0.080(5) 0.025(4) 0.027(4) 0.018(3)
C12B 0.150(11) 0.107(9) 0.096(9) 0.050(7) 0.059(8) 0.065(8)
C13B 0.057(5) 0.077(6) 0.058(6) -0.003(4) 0.008(4) 0.017(4)
C14B 0.079(6) 0.073(6) 0.083(7) 0.004(5) -0.002(5) 0.027(5)
C15B 0.099(9) 0.124(11) 0.104(10) -0.029(8) 0.005(8) 0.060(8)
C16B 0.088(9) 0.187(15) 0.069(8) 0.000(8) 0.013(7) 0.068(9)
C17B 0.069(7) 0.129(10) 0.118(11) 0.001(8) 0.024(7) 0.004(7)
C18B 0.070(6) 0.079(7) 0.089(8) 0.016(5) 0.006(5) 0.010(5)
N21B 0.046(3) 0.044(4) 0.042(4) 0.004(2) 0.009(3) -0.002(2)
C22B 0.082(6) 0.046(5) 0.082(7) 0.016(4) 0.023(5) 0.005(4)
C23B 0.062(5) 0.045(4) 0.050(5) 0.002(3) 0.024(4) -0.004(3)
C24B 0.091(6) 0.065(5) 0.041(5) -0.006(4) 0.026(4) -0.020(4)
C25B 0.126(10) 0.065(6) 0.087(8) -0.008(5) 0.061(7) -0.002(6)
C26B 0.083(8) 0.098(9) 0.128(11) 0.001(7) 0.050(8) -0.005(6)
C27B 0.066(7) 0.136(10) 0.118(11) -0.036(9) 0.019(7) -0.027(7)
C28B 0.062(6) 0.104(8) 0.121(10) -0.045(7) 0.011(6) -0.023(5)
Nd2 0.0404(2) 0.0392(2) 0.0436(3) -0.00177(16) 0.00979(18) -0.00327(14)
N53C 0.031(3) 0.086(5) 0.072(5) -0.010(4) -0.002(3) 0.000(3)
O52C 0.041(3) 0.077(4) 0.062(4) -0.001(3) 0.004(3) 0.000(3)
O54C 0.036(3) 0.191(8) 0.093(6) 0.006(5) -0.008(3) -0.010(4)
O51C 0.049(3) 0.088(4) 0.050(3) -0.002(3) 0.004(3) -0.013(3)
O62C 0.052(3) 0.075(4) 0.051(3) 0.009(3) 0.009(3) 0.010(3)
N63C 0.043(4) 0.076(5) 0.068(5) 0.011(4) 0.001(3) 0.011(3)
O61C 0.058(3) 0.075(4) 0.055(4) 0.005(3) 0.007(3) 0.022(3)
O64C 0.056(4) 0.155(7) 0.084(5) -0.006(5) -0.009(3) 0.039(4)
O71C 0.075(4) 0.053(3) 0.060(4) -0.012(3) 0.002(3) -0.005(3)
O72C 0.129(6) 0.049(4) 0.120(6) -0.023(4) 0.032(5) -0.023(4)
N73C 0.075(5) 0.038(4) 0.072(5) -0.012(4) 0.029(4) -0.006(3)
O74C 0.094(5) 0.044(3) 0.059(4) -0.003(3) 0.018(3) -0.007(3)
O1C 0.058(3) 0.054(3) 0.044(3) -0.004(2) 0.013(2) -0.015(2)
C2C 0.039(4) 0.048(4) 0.040(4) -0.004(3) 0.008(3) -0.001(3)
C3C 0.036(3) 0.043(4) 0.049(5) 0.006(3) 0.006(3) 0.002(3)
C4C 0.031(3) 0.048(4) 0.044(4) 0.007(3) 0.007(3) -0.004(3)
O5C 0.040(3) 0.055(3) 0.055(3) -0.003(2) 0.006(2) -0.010(2)
C31C 0.045(4) 0.049(4) 0.059(5) 0.004(3) 0.002(4) 0.004(3)
C32C 0.067(5) 0.045(5) 0.066(6) 0.016(4) -0.022(4) -0.005(4)
O33C 0.066(4) 0.072(4) 0.042(3) 0.012(3) -0.002(3) -0.015(3)
C34C 0.129(10) 0.082(8) 0.054(7) 0.016(5) 0.002(6) -0.005(6)
C35C 0.123(11) 0.116(10) 0.110(11) 0.030(8) 0.046(8) 0.001(8)
N11C 0.055(4) 0.047(4) 0.048(4) 0.006(3) 0.001(3) -0.012(3)
C12C 0.086(7) 0.078(6) 0.058(6) -0.002(4) 0.000(5) -0.030(5)
C13C 0.051(4) 0.053(5) 0.038(4) 0.006(3) -0.001(3) -0.018(3)
C14C 0.052(5) 0.083(6) 0.078(7) -0.005(5) 0.007(5) -0.013(4)
C15C 0.053(6) 0.151(11) 0.084(8) -0.025(7) 0.021(5) -0.032(6)
C16C 0.099(9) 0.123(11) 0.079(8) 0.005(7) 0.023(7) -0.056(8)
C17C 0.112(9) 0.065(6) 0.085(8) 0.023(5) -0.011(7) -0.040(6)
C18C 0.068(5) 0.057(5) 0.070(6) 0.012(4) -0.003(4) -0.016(4)
N21C 0.056(4) 0.060(4) 0.046(4) -0.003(3) 0.010(3) -0.003(3)
C22C 0.103(8) 0.074(7) 0.092(8) -0.043(6) 0.037(6) -0.025(5)
C23C 0.050(4) 0.055(5) 0.052(5) -0.001(4) 0.015(4) 0.006(3)
C24C 0.071(6) 0.081(6) 0.062(6) 0.009(4) 0.010(5) 0.015(4)
C25C 0.048(6) 0.141(10) 0.112(10) 0.010(8) 0.011(6) 0.018(6)
C26C 0.071(8) 0.175(13) 0.161(15) 0.027(11) 0.065(9) 0.017(8)
C27C 0.114(10) 0.210(16) 0.106(11) 0.066(11) 0.074(9) 0.056(11)
C28C 0.095(8) 0.122(9) 0.077(8) 0.033(6) 0.043(6) 0.021(6)
O1D 0.072(4) 0.050(3) 0.060(4) 0.006(2) 0.031(3) 0.005(2)
C2D 0.059(5) 0.032(4) 0.055(5) -0.002(3) 0.009(4) -0.004(3)
C3D 0.051(4) 0.034(4) 0.056(5) -0.007(3) 0.011(4) 0.004(3)
C4D 0.048(4) 0.048(4) 0.040(4) -0.008(3) 0.004(3) -0.004(3)
N21D 0.059(4) 0.042(4) 0.044(4) -0.001(3) 0.011(3) -0.003(3)
O5D 0.052(3) 0.063(3) 0.037(3) 0.001(2) 0.011(2) 0.010(2)
C31D 0.053(4) 0.047(5) 0.069(6) -0.011(4) 0.005(4) -0.006(3)
C32D 0.081(6) 0.066(6) 0.066(6) -0.023(4) 0.017(5) -0.018(4)
O33D 0.116(6) 0.070(4) 0.065(5) -0.013(3) 0.022(4) 0.026(4)
C34D 0.111(9) 0.081(7) 0.081(8) -0.009(5) 0.027(7) -0.018(6)
C35D 0.163(13) 0.096(9) 0.098(10) -0.007(7) 0.069(9) 0.009(8)
C22D 0.105(7) 0.050(5) 0.070(6) 0.006(4) 0.037(5) -0.007(4)
C23D 0.047(4) 0.049(5) 0.080(6) 0.001(4) 0.017(4) -0.013(3)
C24D 0.070(5) 0.053(5) 0.054(5) 0.001(4) 0.018(4) -0.003(4)
C25D 0.107(8) 0.085(7) 0.068(7) 0.009(5) 0.033(6) 0.009(6)
C26D 0.090(9) 0.158(13) 0.116(11) -0.020(9) 0.052(8) -0.023(8)
C27D 0.068(8) 0.189(15) 0.142(14) -0.034(11) 0.014(8) -0.037(8)
C28D 0.066(7) 0.158(12) 0.134(12) -0.065(9) 0.015(7) -0.032(7)
N11D 0.066(4) 0.052(4) 0.064(5) 0.008(3) 0.018(4) 0.016(3)
C13D 0.066(6) 0.086(7) 0.054(6) -0.003(4) -0.001(4) 0.019(5)
C12D 0.122(9) 0.115(9) 0.069(7) 0.034(6) 0.024(6) 0.053(7)
C14D 0.102(8) 0.074(7) 0.093(8) 0.006(6) 0.008(6) 0.035(6)
C15D 0.165(15) 0.166(16) 0.107(12) -0.014(11) 0.008(12) 0.116(14)
C16D 0.082(10) 0.32(3) 0.118(14) -0.033(17) 0.000(10) 0.098(15)
C17D 0.054(7) 0.28(2) 0.114(12) -0.031(14) 0.009(7) -0.006(10)
C18D 0.069(7) 0.133(10) 0.103(9) -0.028(7) 0.012(6) -0.017(7)

loop_
_atom_type_symbol
_atom_type_description
_atom_type_scat_dispersion_real
_atom_type_scat_dispersion_imag
_atom_type_scat_source
C C 0.0033 0.0016 'International Tables Vol C Tables 4.2.6.8 and 6.1.1.4'
H H 0.0000 0.0000 'International Tables Vol C Tables 4.2.6.8 and 6.1.1.4'
N N 0.0061 0.0033 'International Tables Vol C Tables 4.2.6.8 and 6.1.1.4'
O O 0.0106 0.0060 'International Tables Vol C Tables 4.2.6.8 and 6.1.1.4'
Nd Nd -0.1943 3.0179 'International Tables Vol C Tables 4.2.6.8 and 6.1.1.4'

loop_
_geom_angle_atom_site_label_1
_geom_angle_atom_site_label_2
_geom_angle_atom_site_label_3
_geom_angle
O1A Nd1 O1B 88.20(17)
O1A Nd1 O5B 155.31(17)
O1B Nd1 O5B 68.39(17)
O1A Nd1 O5A 68.79(16)
O1B Nd1 O5A 71.15(19)
O5B Nd1 O5A 95.21(17)
O1A Nd1 O62A 127.44(19)
O1B Nd1 O62A 139.57(19)
O5B Nd1 O62A 77.23(19)
O5A Nd1 O62A 134.3(2)
O1A Nd1 O61A 80.68(19)
O1B Nd1 O61A 139.2(2)
O5B Nd1 O61A 122.10(19)
O5A Nd1 O61A 136.82(18)
O62A Nd1 O61A 49.9(2)
O1A Nd1 O52A 73.63(16)
O1B Nd1 O52A 142.10(17)
O5B Nd1 O52A 120.26(17)
O5A Nd1 O52A 71.31(19)
O62A Nd1 O52A 74.24(19)
O61A Nd1 O52A 71.24(19)
O1A Nd1 O51A 115.36(16)
O1B Nd1 O51A 116.61(19)
O5B Nd1 O51A 71.37(17)
O5A Nd1 O51A 66.08(18)
O62A Nd1 O51A 68.9(2)
O61A Nd1 O51A 103.51(19)
O52A Nd1 O51A 49.62(18)
O1A Nd1 O71A 114.04(17)
O1B Nd1 O71A 75.01(19)
O5B Nd1 O71A 68.61(18)
O5A Nd1 O71A 145.96(18)
O62A Nd1 O71A 73.1(2)
O61A Nd1 O71A 74.18(19)
O52A Nd1 O71A 142.72(19)
O51A Nd1 O71A 129.38(18)
O1A Nd1 O72A 65.96(17)
O1B Nd1 O72A 71.3(2)
O5B Nd1 O72A 111.08(18)
O5A Nd1 O72A 120.80(18)
O62A Nd1 O72A 103.5(2)
O61A Nd1 O72A 68.3(2)
O52A Nd1 O72A 126.04(19)
O51A Nd1 O72A 171.65(17)
O71A Nd1 O72A 48.14(18)
N53A O51A Nd1 96.2(4)
O54A N53A O51A 123.4(7)
O54A N53A O52A 119.4(7)
O51A N53A O52A 117.2(6)
N53A O52A Nd1 96.3(4)
N63A O61A Nd1 97.1(5)
O64A N63A O62A 123.4(8)
O64A N63A O61A 121.0(9)
O62A N63A O61A 115.7(7)
N63A O62A Nd1 97.3(5)
O74A N73A O72A 122.7(8)
O74A N73A O71A 121.4(8)
O72A N73A O71A 115.9(6)
N73A O71A Nd1 98.9(4)
N73A O72A Nd1 97.0(4)
C2A O1A Nd1 125.7(4)
O1A C2A N11A 121.5(6)
O1A C2A C3A 119.7(6)
N11A C2A C3A 118.8(5)
C4A C3A C2A 109.8(5)
C4A C3A C31A 109.1(6)
C2A C3A C31A 107.5(6)
O5A C4A N21A 120.0(7)
O5A C4A C3A 122.2(6)
N21A C4A C3A 117.8(6)
C4A O5A Nd1 141.7(5)
C32A C31A C3A 111.7(7)
O33A C32A C31A 108.0(7)
C34A O33A C32A 114.2(8)
O33A C34A C35A 109.8(10)
C4A N21A C23A 125.4(6)
C4A N21A C22A 117.7(6)
C23A N21A C22A 116.7(6)
C24A C23A C28A 120.0(7)
C24A C23A N21A 120.4(7)
C28A C23A N21A 119.4(7)
C23A C24A C25A 120.9(9)
C26A C25A C24A 118.3(10)
C25A C26A C27A 120.9(9)
C28A C27A C26A 120.0(9)
C23A C28A C27A 119.8(9)
C2A N11A C13A 126.5(6)
C2A N11A C12A 118.4(6)
C13A N11A C12A 114.8(6)
C14A C13A C18A 120.4(7)
C14A C13A N11A 121.4(7)
C18A C13A N11A 118.0(7)
C15A C14A C13A 119.7(9)
C14A C15A C16A 119.8(10)
C17A C16A C15A 121.1(10)
C16A C17A C18A 121.1(10)
C17A C18A C13A 118.0(9)
C2B O1B Nd1 131.2(4)
O1B C2B N11B 120.8(7)
O1B C2B C3B 119.5(7)
N11B C2B C3B 119.4(6)
C4B C3B C2B 108.1(6)
C4B C3B C31B 107.0(6)
C2B C3B C31B 108.9(6)
O5B C4B N21B 120.3(7)
O5B C4B C3B 120.9(6)
N21B C4B C3B 118.7(6)
C4B O5B Nd1 126.9(5)
C32B C31B C3B 112.8(7)
O33B C32B C31B 111.8(7)
C34B O33B C32B 117.7(8)
O33B C34B C35B 108.1(9)
C2B N11B C13B 126.7(7)
C2B N11B C12B 117.6(7)
C13B N11B C12B 115.6(7)
C14B C13B C18B 120.1(9)
C14B C13B N11B 121.3(9)
C18B C13B N11B 118.6(8)
C13B C14B C15B 119.8(11)
C14B C15B C16B 120.4(12)
C15B C16B C17B 119.9(11)
C18B C17B C16B 118.8(12)
C17B C18B C13B 121.0(10)
C4B N21B C23B 125.6(6)
C4B N21B C22B 118.2(6)
C23B N21B C22B 116.2(6)
C28B C23B C24B 118.4(8)
C28B C23B N21B 121.6(8)
C24B C23B N21B 119.9(7)
C25B C24B C23B 119.9(9)
C26B C25B C24B 119.9(10)
C25B C26B C27B 121.6(10)
C28B C27B C26B 117.7(10)
C23B C28B C27B 122.3(10)
O1D Nd2 O5C 89.31(18)
O1D Nd2 O5D 68.97(17)
O5C Nd2 O5D 155.84(17)
O1D Nd2 O1C 71.24(19)
O5C Nd2 O1C 68.99(16)
O5D Nd2 O1C 93.21(17)
O1D Nd2 O71C 138.1(2)
O5C Nd2 O71C 80.52(19)
O5D Nd2 O71C 122.64(19)
O1C Nd2 O71C 138.04(18)
O1D Nd2 O72C 138.40(19)
O5C Nd2 O72C 126.72(18)
O5D Nd2 O72C 77.42(18)
O1C Nd2 O72C 135.95(19)
O71C Nd2 O72C 49.3(2)
O1D Nd2 O61C 141.93(19)
O5C Nd2 O61C 72.90(17)
O5D Nd2 O61C 117.83(17)
O1C Nd2 O61C 71.0(2)
O71C Nd2 O61C 72.94(19)
O72C Nd2 O61C 75.8(2)
O1D Nd2 O62C 117.4(2)
O5C Nd2 O62C 114.84(17)
O5D Nd2 O62C 69.35(18)
O1C Nd2 O62C 66.75(18)
O71C Nd2 O62C 103.64(19)
O72C Nd2 O62C 69.71(19)
O61C Nd2 O62C 48.90(18)
O1D Nd2 O51C 74.5(2)
O5C Nd2 O51C 116.74(17)
O5D Nd2 O51C 68.73(17)
O1C Nd2 O51C 145.19(19)
O71C Nd2 O51C 74.36(19)
O72C Nd2 O51C 70.9(2)
O61C Nd2 O51C 143.6(2)
O62C Nd2 O51C 127.08(18)
O1D Nd2 O52C 70.18(19)
O5C Nd2 O52C 67.94(18)
O5D Nd2 O52C 111.73(18)
O1C Nd2 O52C 121.20(18)
O71C Nd2 O52C 68.36(19)
O72C Nd2 O52C 101.95(19)
O61C Nd2 O52C 128.17(19)
O62C Nd2 O52C 171.38(17)
O51C Nd2 O52C 48.91(18)
O51C N53C O54C 124.6(8)
O51C N53C O52C 117.5(6)
O54C N53C O52C 117.9(9)
O51C O52C Nd2 94.8(5)
O51C N53C Nd2 98.7(4)
N63C O62C Nd2 98.0(4)
O64C N63C O62C 124.1(8)
O64C N63C O61C 120.9(7)
O62C N63C O61C 115.0(6)
N63C O61C Nd2 97.6(4)
N73C O71C Nd2 97.6(5)
O74C N73C O71C 120.2(8)
O74C N73C O74C 123.2(8)
O71C N73C O72C 116.5(6)
N73C O72C Nd2 96.2(4)
C2C O1C Nd2 141.2(5)
O1C C2C N11C 119.0(7)
O1C C2C C3C 121.1(6)
N11C C2C C3C 119.8(6)
C4C C3C C2C 110.0(5)
C4C C3C C31C 110.4(6)
C2C C3C C31C 108.9(6)
O5C C4C N21C 121.8(6)
O5C C4C C3C 118.0(6)
N21C C4C C3C 120.2(6)
C4C O5C Nd2 125.8(4)
C32C C31C C3C 111.4(6)
O33C C32C C31C 108.2(6)
C32C O33C C34C 113.6(7)
O33C C34C C35C 109.4(9)
C2C N11C C13C 123.6(6)
C2C N11C C12C 119.1(6)
C13C N11C C12C 117.2(6)
C14C C13C C18C 120.8(7)
C14C C13C N11C 121.2(8)
C18C C13C N11C 117.8(7)
C13C C14C C15C 120.7(10)
C16C C15C C14C 117.2(10)
C17C C16C C15C 122.0(9)
C16C C17C C18C 119.6(11)
C17C C18C C13C 119.5(9)
C4C N21C C23C 125.1(6)
C4C N21C C22C 117.6(6)
C23C N21C C22C 117.0(7)
C28C C23C N21C 120.9(8)
C28C C23C C24C 119.7(8)
N21C C23C C24C 119.2(7)
C25C C24C C23C 120.1(10)
C26C C25C C24C 119.6(11)
C25C C26C C27C 120.3(11)
C28C C27C C26C 120.1(11)
C27C C28C C23C 120.2(11)
C2D O1D Nd2 132.4(5)
O1D C2D N11D 122.4(8)
O1D C2D C3D 119.0(7)
N11D C2D C3D 118.5(7)
C4D C3D C31D 107.7(6)
C4D C3D C2D 109.7(6)
C31D C3D C2D 110.1(6)
O5D C4D N21D 120.0(7)
O5D C4D C3D 118.9(6)
N21D C4D C3D 120.9(7)
C4D N21D C23D 125.4(6)
C4D N21D C22D 118.6(6)
C23D N21D C22D 115.8(6)
C4D O5D Nd2 126.1(5)
C32D C31D C3D 112.5(7)
O33D C32D C31D 114.2(7)
C34D O33D C32D 116.2(8)
O33D C34D C35D 109.1(10)
C28D C23D C24D 117.9(9)
C28D C23D N21D 121.5(9)
C24D C23D N21D 120.4(7)
C25D C24D C23D 121.6(9)
C26D C25D C24D 119.2(11)
C25D C26D C27D 121.0(12)
C26D C27D C28D 120.1(12)
C23D C28D C27D 120.1(11)
C2D N11D C13D 127.9(7)
C2D N11D C12D 117.1(7)
C13D N11D C12D 115.0(7)
C14D C13D C18D 121.7(10)
C14D C13D N11D 119.6(9)
C18D C13D N11D 118.6(9)
C13D C14D C15D 118.2(13)
C16D C15D C14D 121.0(16)
C17D C16D C15D 120.0(16)
C16D C17D C18D 119.6(18)
C13D C18D C17D 119.4(14)

loop_
_geom_bond_atom_site_label_1
_geom_bond_atom_site_label_2
_geom_bond_distance
Nd1 O1A 2.431(5)
Nd1 O1B 2.452(5)
Nd1 O5B 2.462(5)
Nd1 O5A 2.494(5)
Nd1 O62A 2.545(6)
Nd1 O61A 2.548(6)
Nd1 O52A 2.571(5)
Nd1 O51A 2.596(5)
Nd1 O71A 2.604(6)
Nd1 O72A 2.643(6)
O51A N53A 1.249(8)
N53A O54A 1.227(8)
N53A O52A 1.291(8)
O61A N63A 1.270(9)
N63A O64A 1.231(8)
N63A O62A 1.268(9)
N73A O74A 1.197(9)
N73A O72A 1.262(8)
N73A O71A 1.263(9)
O1A C2A 1.246(7)
C2A N11A 1.335(8)
C2A C3A 1.546(9)
C3A C4A 1.526(10)
C3A C31A 1.552(9)
C4A O5A 1.226(8)
C4A N21A 1.350(9)
C31A C32A 1.484(11)
C32A O33A 1.399(10)
O33A C34A 1.399(11)
C34A C35A 1.458(16)
N21A C23A 1.438(9)
N21A C22A 1.481(10)
C23A C24A 1.365(11)
C23A C28A 1.369(11)
C24A C25A 1.394(13)
C25A C26A 1.370(14)
C26A C27A 1.373(14)
C27A C28A 1.377(11)
N11A C13A 1.435(8)
N11A C12A 1.479(9)
C13A C14A 1.383(10)
C13A C18A 1.415(11)
C14A C15A 1.355(13)
C15A C16A 1.385(17)
C16A C17A 1.349(16)
C17A C18A 1.366(12)
O1B C2B 1.232(8)
C2B N11B 1.323(9)
C2B C3B 1.533(11)
C3B C4B 1.534(10)
C3B C31B 1.556(10)
C4B O5B 1.247(8)
C4B N21B 1.345(9)
C31B C32B 1.503(11)
C32B O33B 1.445(10)
O33B C34B 1.388(11)
C34B C35B 1.512(15)
N11B C13B 1.444(10)
N11B C12B 1.509(11)
C13B C14B 1.366(12)
C13B C18B 1.378(13)
C14B C15B 1.373(14)
C15B C16B 1.379(18)
C16B C17B 1.392(17)
C17B C18B 1.370(13)
N21B C23B 1.434(9)
N21B C22B 1.487(9)
C23B C28B 1.348(12)
C23B C24B 1.407(11)
C24B C25B 1.383(13)
C25B C26B 1.336(16)
C26B C27B 1.393(16)
C27B C28B 1.381(14)
Nd2 O1D 2.431(5)
Nd2 O5C 2.444(5)
Nd2 O5D 2.452(5)
Nd2 O1C 2.485(5)
Nd2 O71C 2.545(6)
Nd2 O72C 2.571(6)
Nd2 O61C 2.574(5)
Nd2 O62C 2.587(5)
Nd2 O51C 2.590(6)
Nd2 O52C 2.639(6)
O51C N53C 1.236(10)
N53C O54C 1.238(9)
N53C O52C 1.295(9)
O62C N63C 1.248(8)
N63C O64C 1.208(8)
N63C O61C 1.285(8)
O71C N73C 1.252(8)
O74C N73C 1.219(8)
N73C O72C 1.257(9)
O1C C2C 1.265(8)
C2C N11C 1.336(9)
C2C C3C 1.525(10)
C3C C4C 1.526(9)
C3C C31C 1.547(9)
C4C O5C 1.258(7)
C4C N21C 1.331(9)
C31C C32C 1.489(11)
C32C O33C 1.410(10)
O33C C34C 1.416(11)
C34C C35C 1.489(15)
N11C C13C 1.443(8)
N11C C12C 1.463(10)
C13C C14C 1.343(11)
C13C C18C 1.398(11)
C14C C15C 1.417(13)
C15C C16C 1.388(16)
C16C C17C 1.368(16)
C17C C18C 1.375(12)
N21C C23C 1.396(9)
N21C C22C 1.479(10)
C23C C28C 1.362(12)
C23C C24C 1.393(12)
C24C C25C 1.382(13)
C25C C26C 1.355(17)
C26C C27C 1.391(19)
C27C C28C 1.368(15)
O1D C2D 1.222(8)
C2D N11D 1.316(9)
C2D C3D 1.546(11)
C3D C4D 1.527(9)
C3D C31D 1.547(10)
C4D O5D 1.258(8)
C4D N21D 1.336(9)
N21D C23D 1.425(10)
N21D C22D 1.474(10)
C31D C32D 1.500(11)
C32D O33D 1.415(11)
O33D C34D 1.394(12)
C34D C35D 1.512(15)
C23D C28D 1.356(13)
C23D C24D 1.398(11)
C24D C25D 1.379(12)
C25D C26D 1.346(16)
C26D C27D 1.354(17)
C27D C28D 1.412(17)
N11D C13D 1.435(11)
N11D C12D 1.489(11)
C13D C14D 1.363(13)
C13D C18D 1.367(14)
C14D C15D 1.390(18)
C15D C16D 1.37(3)
C16D C17D 1.36(3)
C17D C18D 1.398(16)
